data_4114105
loop_
_publ_author_name
'Ung Chan Yoon'
'Ying Xue Jin'
'Sun Wha Oh'
'Chan Hyo Park'
'Jong Hoon Park'
'Charles F. Campana'
'Xiaolu Cai'
'Eileen N. Duesler'
'Patrick S. Mariano'

_publ_section_title
;
 A Synthetic Strategy for the Preparation of Cyclic Peptide Mimetics Based
 on SET-Promoted Photocyclization Processes
;
_journal_name_full 'Journal of the American Chemical Society'
_journal_page_first 10664
_journal_page_last 10671
_journal_paper_doi 10.1021/ja030297b
_journal_volume 125
_journal_year 2003
_chemical_formula_sum 'C38 H38 N4 O5'
_chemical_formula_weight 630.72
_chemical_name_systematic
;
 ?
;
_space_group_IT_number 19
_symmetry_cell_setting orthorhombic
_symmetry_space_group_name_Hall 'P 2ac 2ab'
_symmetry_space_group_name_H-M 'P 21 21 21'
_atom_sites_solution_hydrogens geom
_atom_sites_solution_primary direct
_atom_sites_solution_secondary difmap
_audit_creation_method SHELXL-97
_cell_angle_alpha 90.00
_cell_angle_beta 90.00
_cell_angle_gamma 90.00
_cell_formula_units_Z 4
_cell_length_a 10.2589(13)
_cell_length_b 13.3262(12)
_cell_length_c 24.287(3)
_cell_measurement_reflns_used 38
_cell_measurement_temperature 293(2)
_cell_measurement_theta_max 12.51
_cell_measurement_theta_min 1.69
_cell_volume 3320.3(7)
_computing_cell_refinement 'Bruker XSCANS'
_computing_data_collection 'Bruker XSCANS'
_computing_data_reduction 'Bruker SHELXTL'
_computing_molecular_graphics 'Bruker SHELXTL'
_computing_publication_material 'Bruker SHELXTL'
_computing_structure_refinement 'SHELXL-97 (Sheldrick, 1997)'
_computing_structure_solution 'SHELXS-97 (Sheldrick, 1990)'
_diffrn_ambient_temperature 293(2)
_diffrn_measured_fraction_theta_full 0.999
_diffrn_measured_fraction_theta_max 0.999
_diffrn_measurement_device_type 'Bruker P4'
_diffrn_measurement_method '\w scans'
_diffrn_radiation_monochromator graphite
_diffrn_radiation_source 'fine-focus sealed tube'
_diffrn_radiation_type MoK\a
_diffrn_radiation_wavelength 0.71073
_diffrn_reflns_av_R_equivalents 0.0322
_diffrn_reflns_av_sigmaI/netI 0.0359
_diffrn_reflns_limit_h_max 12
_diffrn_reflns_limit_h_min -12
_diffrn_reflns_limit_k_max 15
_diffrn_reflns_limit_k_min -15
_diffrn_reflns_limit_l_max 28
_diffrn_reflns_limit_l_min -28
_diffrn_reflns_number 15634
_diffrn_reflns_theta_full 25.00
_diffrn_reflns_theta_max 25.00
_diffrn_reflns_theta_min 1.68
_diffrn_standards_interval_count 97
_diffrn_standards_number 3
_exptl_absorpt_coefficient_mu 0.085
_exptl_absorpt_correction_type none
_exptl_crystal_colour colorless
_exptl_crystal_density_diffrn 1.262
_exptl_crystal_description prism
_exptl_crystal_F_000 1336
_exptl_crystal_size_max 0.60
_exptl_crystal_size_mid 0.30
_exptl_crystal_size_min 0.24
_refine_diff_density_max 0.109
_refine_diff_density_min -0.125
_refine_diff_density_rms 0.026
_refine_ls_abs_structure_details 'Flack H D (1983), Acta Cryst. A39, 876-881'
_refine_ls_abs_structure_Flack 0.00
_refine_ls_extinction_method none
_refine_ls_goodness_of_fit_ref 1.028
_refine_ls_hydrogen_treatment
;
 all hydrogen atoms seen after all nonH anisotropic; H on C in
 ideal positions [riding model] with fixed isoU=1.25U[equiv] and
 H on O vary in position and iso U gave wR2 9.06%, R1,all=5.02%
 R1,obs=3.65% with 428 parms, checkcif objected H15b..H32a=1.99A.
 allowing CH2 and CH3 h atoms to vary in positions increased
 parm to 482 but also fixed this problem [wR2=8.77%,R1,all 4.97%,
 R1,obs=3.59%...slight improvement]; this problem is seen
 in related cmps [Pm021,Pm022 with H[C] in idealized positions]--
 just a little relaxation of tetrahedral geometries will eliminate
 the problem. checkcif passed this last improvement and it was used.
;
_refine_ls_matrix_type full
_refine_ls_number_parameters 482
_refine_ls_number_reflns 5830
_refine_ls_number_restraints 0
_refine_ls_restrained_S_all 1.028
_refine_ls_R_factor_all 0.0497
_refine_ls_R_factor_gt 0.0359
_refine_ls_shift/su_max 0.000
_refine_ls_shift/su_mean 0.000
_refine_ls_structure_factor_coef Fsqd
_refine_ls_weighting_details 'calc w=1/[\s^2^(Fo^2^)+(0.0432P)^2^+0.0917P] where P=(Fo^2^+2Fc^2^)/3'
_refine_ls_weighting_scheme calc
_refine_ls_wR_factor_gt 0.0813
_refine_ls_wR_factor_ref 0.0877
_reflns_number_gt 4737
_reflns_number_total 5830
_reflns_threshold_expression >2sigma(I)
_cod_data_source_file ja030297b_3.cif
_cod_data_source_block Comp-58/pm032
_cod_original_cell_volume 3320.3(6)
_cod_database_code 4114105

loop_
_symmetry_equiv_pos_as_xyz
'x, y, z'
'-x+1/2, -y, z+1/2'
'-x, y+1/2, -z+1/2'
'x+1/2, -y+1/2, -z'

loop_
_atom_site_label
_atom_site_type_symbol
_atom_site_fract_x
_atom_site_fract_y
_atom_site_fract_z
_atom_site_U_iso_or_equiv
_atom_site_adp_type
_atom_site_occupancy
_atom_site_symmetry_multiplicity
_atom_site_calc_flag
_atom_site_refinement_flags
O1 O 0.47903(15) 0.24812(12) -0.11828(7) 0.0705(5) Uani 1 1 d .
O2 O 0.19616(19) 0.30430(14) 0.01207(6) 0.0719(5) Uani 1 1 d .
H2O H 0.263(3) 0.331(2) 0.0238(11) 0.088(10) Uiso 1 1 d .
O3 O -0.08685(14) 0.13239(10) -0.06472(5) 0.0496(3) Uani 1 1 d .
O4 O -0.09779(15) -0.14297(10) -0.13621(7) 0.0680(4) Uani 1 1 d .
O5 O 0.22491(14) 0.13184(9) -0.16522(5) 0.0500(3) Uani 1 1 d .
N1 N 0.28011(17) 0.24711(12) -0.07396(7) 0.0501(4) Uani 1 1 d .
N2 N 0.01070(15) 0.25925(11) -0.11053(6) 0.0418(4) Uani 1 1 d .
N3 N -0.14451(15) 0.01944(11) -0.15206(6) 0.0423(4) Uani 1 1 d .
N4 N 0.14796(15) 0.00347(11) -0.11388(6) 0.0441(4) Uani 1 1 d .
C1 C 0.3871(2) 0.29146(16) -0.09732(9) 0.0520(5) Uani 1 1 d .
C2 C 0.3663(2) 0.40076(16) -0.09105(9) 0.0545(5) Uani 1 1 d .
C3 C 0.4417(3) 0.48011(19) -0.10923(12) 0.0793(8) Uani 1 1 d .
H3 H 0.5182 0.4689 -0.1288 0.099 Uiso 1 1 calc R
C4 C 0.4006(3) 0.5761(2) -0.09749(13) 0.0911(9) Uani 1 1 d .
H4 H 0.4490 0.6308 -0.1096 0.114 Uiso 1 1 calc R
C5 C 0.2883(3) 0.59139(18) -0.06798(13) 0.0883(9) Uani 1 1 d .
H5 H 0.2624 0.6567 -0.0601 0.110 Uiso 1 1 calc R
C6 C 0.2133(2) 0.51299(16) -0.04973(11) 0.0699(7) Uani 1 1 d .
H6 H 0.1375 0.5244 -0.0297 0.087 Uiso 1 1 calc R
C7 C 0.2535(2) 0.41668(15) -0.06199(8) 0.0510(5) Uani 1 1 d .
C8 C 0.1932(2) 0.31758(15) -0.04556(8) 0.0493(5) Uani 1 1 d .
C9 C 0.0462(2) 0.30575(19) -0.05805(9) 0.0530(5) Uani 1 1 d .
H9A H 0.015(2) 0.2613(17) -0.0295(9) 0.066 Uiso 1 1 d .
H9B H 0.008(2) 0.3736(18) -0.0565(9) 0.066 Uiso 1 1 d .
C10 C -0.05859(18) 0.17310(13) -0.10879(7) 0.0384(4) Uani 1 1 d .
C11 C -0.10366(19) 0.12349(13) -0.16288(8) 0.0395(4) Uani 1 1 d .
H11 H -0.030(2) 0.1214(14) -0.1879(8) 0.049 Uiso 1 1 d .
C12 C -0.0602(2) -0.05852(14) -0.14919(8) 0.0480(5) Uani 1 1 d .
C13 C 0.0847(2) -0.04341(14) -0.16208(9) 0.0461(5) Uani 1 1 d .
H13 H 0.097(2) 0.0054(16) -0.1917(9) 0.058 Uiso 1 1 d .
C14 C 0.21229(18) 0.09178(13) -0.12054(8) 0.0431(4) Uani 1 1 d .
C15 C 0.2693(3) 0.13946(16) -0.06865(10) 0.0567(5) Uani 1 1 d .
H15A H 0.212(2) 0.1283(17) -0.0347(10) 0.071 Uiso 1 1 d .
H15B H 0.352(2) 0.1134(17) -0.0626(10) 0.071 Uiso 1 1 d .
C16 C -0.2137(2) 0.18361(17) -0.18933(10) 0.0518(5) Uani 1 1 d .
H16A H -0.178(2) 0.2482(16) -0.2042(9) 0.065 Uiso 1 1 d .
H16B H -0.283(2) 0.1987(16) -0.1639(10) 0.065 Uiso 1 1 d .
H16C H -0.257(2) 0.1461(16) -0.2179(9) 0.065 Uiso 1 1 d .
C17 C 0.1463(3) -0.14293(18) -0.17786(13) 0.0665(6) Uani 1 1 d .
H17A H 0.138(3) -0.191(2) -0.1454(11) 0.083 Uiso 1 1 d .
H17B H 0.233(3) -0.139(2) -0.1826(11) 0.083 Uiso 1 1 d .
H17C H 0.089(3) -0.1723(19) -0.2082(11) 0.083 Uiso 1 1 d .
C18 C 0.0527(2) 0.31069(14) -0.16087(9) 0.0452(5) Uani 1 1 d .
H18A H 0.025(2) 0.2679(16) -0.1929(9) 0.057 Uiso 1 1 d .
H18B H 0.148(2) 0.3135(15) -0.1604(8) 0.057 Uiso 1 1 d .
C19 C -0.0026(2) 0.41559(14) -0.16689(8) 0.0493(5) Uani 1 1 d .
C20 C -0.1291(2) 0.43934(16) -0.15301(11) 0.0688(7) Uani 1 1 d .
H20 H -0.1836 0.3902 -0.1385 0.086 Uiso 1 1 calc R
C21 C -0.1762(3) 0.5365(2) -0.16055(13) 0.0871(9) Uani 1 1 d .
H21 H -0.2621 0.5518 -0.1516 0.109 Uiso 1 1 calc R
C22 C -0.0963(4) 0.60890(19) -0.18094(12) 0.0915(10) Uani 1 1 d .
H22 H -0.1277 0.6737 -0.1860 0.114 Uiso 1 1 calc R
C23 C 0.0288(4) 0.58674(19) -0.19387(11) 0.0862(9) Uani 1 1 d .
H23 H 0.0832 0.6369 -0.2073 0.108 Uiso 1 1 calc R
C24 C 0.0770(3) 0.48978(16) -0.18732(9) 0.0654(6) Uani 1 1 d .
H24 H 0.1628 0.4752 -0.1967 0.082 Uiso 1 1 calc R
C25 C -0.2797(2) 0.00027(17) -0.13252(9) 0.0495(5) Uani 1 1 d .
H25A H -0.310(2) 0.0624(17) -0.1158(9) 0.062 Uiso 1 1 d .
H25B H -0.271(2) -0.0499(17) -0.1044(9) 0.062 Uiso 1 1 d .
C26 C -0.3700(2) -0.03599(15) -0.17748(8) 0.0489(5) Uani 1 1 d .
C27 C -0.4781(2) 0.01900(18) -0.19166(9) 0.0599(6) Uani 1 1 d .
H27 H -0.4943 0.0796 -0.1739 0.075 Uiso 1 1 calc R
C28 C -0.5629(2) -0.0140(2) -0.23174(11) 0.0739(7) Uani 1 1 d .
H28 H -0.6355 0.0243 -0.2408 0.092 Uiso 1 1 calc R
C29 C -0.5406(3) -0.1030(2) -0.25822(11) 0.0770(8) Uani 1 1 d .
H29 H -0.5984 -0.1255 -0.2850 0.096 Uiso 1 1 calc R
C30 C -0.4333(3) -0.1585(2) -0.24517(12) 0.0873(9) Uani 1 1 d .
H30 H -0.4170 -0.2185 -0.2635 0.109 Uiso 1 1 calc R
C31 C -0.3488(3) -0.12571(18) -0.20475(11) 0.0760(7) Uani 1 1 d .
H31 H -0.2765 -0.1645 -0.1957 0.095 Uiso 1 1 calc R
C32 C 0.1334(2) -0.04698(17) -0.06049(9) 0.0515(5) Uani 1 1 d .
H32A H 0.067(2) -0.0968(17) -0.0678(9) 0.064 Uiso 1 1 d .
H32B H 0.097(2) -0.0013(17) -0.0325(9) 0.064 Uiso 1 1 d .
C33 C 0.2548(2) -0.09637(13) -0.03819(8) 0.0491(5) Uani 1 1 d .
C34 C 0.2503(3) -0.13409(17) 0.01524(9) 0.0682(6) Uani 1 1 d .
H34 H 0.1757 -0.1249 0.0364 0.085 Uiso 1 1 calc R
C35 C 0.3550(4) -0.1848(2) 0.03699(11) 0.0847(8) Uani 1 1 d .
H35 H 0.3504 -0.2100 0.0726 0.106 Uiso 1 1 calc R
C36 C 0.4651(3) -0.19842(17) 0.00682(13) 0.0791(8) Uani 1 1 d .
H36 H 0.5355 -0.2330 0.0217 0.099 Uiso 1 1 calc R
C37 C 0.4721(2) -0.16102(17) -0.04568(12) 0.0736(7) Uani 1 1 d .
H37 H 0.5478 -0.1694 -0.0662 0.092 Uiso 1 1 calc R
C38 C 0.3671(2) -0.11108(16) -0.06801(10) 0.0621(6) Uani 1 1 d .
H38 H 0.3722 -0.0869 -0.1039 0.078 Uiso 1 1 calc R

loop_
_atom_site_aniso_label
_atom_site_aniso_U_11
_atom_site_aniso_U_22
_atom_site_aniso_U_33
_atom_site_aniso_U_23
_atom_site_aniso_U_13
_atom_site_aniso_U_12
O1 0.0540(9) 0.0673(10) 0.0901(12) -0.0169(9) 0.0016(9) 0.0039(8)
O2 0.0777(12) 0.0942(13) 0.0437(8) -0.0036(8) -0.0065(8) -0.0226(10)
O3 0.0558(9) 0.0506(7) 0.0424(7) 0.0032(7) 0.0057(6) -0.0036(7)
O4 0.0638(10) 0.0418(8) 0.0984(12) 0.0225(8) -0.0119(9) -0.0123(7)
O5 0.0570(9) 0.0394(7) 0.0535(8) 0.0066(6) -0.0002(7) -0.0046(6)
N1 0.0520(10) 0.0408(9) 0.0574(10) -0.0047(7) -0.0072(9) -0.0027(8)
N2 0.0446(9) 0.0390(8) 0.0417(8) -0.0039(7) 0.0005(7) -0.0063(7)
N3 0.0452(9) 0.0342(8) 0.0475(9) 0.0024(7) -0.0010(8) -0.0069(8)
N4 0.0457(9) 0.0359(8) 0.0506(9) 0.0060(7) -0.0029(8) -0.0011(7)
C1 0.0462(12) 0.0515(12) 0.0583(12) -0.0089(10) -0.0054(10) -0.0024(10)
C2 0.0567(13) 0.0479(12) 0.0589(12) -0.0109(10) 0.0007(11) -0.0104(11)
C3 0.0737(17) 0.0644(15) 0.0996(19) -0.0168(14) 0.0202(15) -0.0201(14)
C4 0.097(2) 0.0539(16) 0.122(2) -0.0106(15) 0.018(2) -0.0281(15)
C5 0.097(2) 0.0471(13) 0.121(2) -0.0231(15) 0.004(2) -0.0100(15)
C6 0.0655(15) 0.0542(13) 0.0899(17) -0.0265(13) 0.0003(14) -0.0059(12)
C7 0.0527(12) 0.0493(11) 0.0510(11) -0.0142(9) -0.0048(10) -0.0075(10)
C8 0.0554(12) 0.0520(12) 0.0404(11) -0.0061(9) -0.0018(9) -0.0078(10)
C9 0.0523(13) 0.0584(13) 0.0482(12) -0.0159(10) 0.0008(10) -0.0084(11)
C10 0.0372(10) 0.0367(9) 0.0414(10) 0.0018(8) 0.0023(8) 0.0026(8)
C11 0.0423(11) 0.0340(9) 0.0421(10) 0.0024(8) 0.0007(9) -0.0033(8)
C12 0.0556(13) 0.0372(10) 0.0513(11) 0.0043(8) -0.0070(10) -0.0076(10)
C13 0.0548(12) 0.0323(10) 0.0514(11) 0.0000(9) -0.0009(10) -0.0016(9)
C14 0.0402(10) 0.0349(9) 0.0542(11) 0.0023(9) -0.0033(9) 0.0043(8)
C15 0.0635(15) 0.0447(11) 0.0619(13) 0.0045(10) -0.0167(12) -0.0016(11)
C16 0.0489(13) 0.0483(12) 0.0581(13) 0.0055(10) -0.0098(11) -0.0047(10)
C17 0.0693(15) 0.0413(12) 0.0889(18) -0.0116(12) 0.0013(16) 0.0041(12)
C18 0.0467(12) 0.0392(10) 0.0497(11) 0.0027(9) -0.0010(10) -0.0059(9)
C19 0.0598(13) 0.0373(10) 0.0510(11) -0.0037(9) -0.0086(10) -0.0054(10)
C20 0.0608(15) 0.0460(12) 0.0995(19) -0.0127(12) -0.0118(14) 0.0007(11)
C21 0.087(2) 0.0564(15) 0.117(2) -0.0188(15) -0.0219(17) 0.0189(15)
C22 0.149(3) 0.0449(15) 0.0804(18) -0.0041(13) -0.017(2) 0.0199(18)
C23 0.151(3) 0.0436(13) 0.0639(15) 0.0056(11) 0.0100(18) -0.0123(17)
C24 0.0940(18) 0.0458(12) 0.0564(12) 0.0007(10) 0.0103(12) -0.0085(13)
C25 0.0531(13) 0.0481(11) 0.0473(11) -0.0013(9) 0.0044(10) -0.0105(11)
C26 0.0440(11) 0.0486(11) 0.0541(12) -0.0014(9) 0.0057(10) -0.0123(10)
C27 0.0479(13) 0.0613(13) 0.0704(14) -0.0041(11) 0.0047(12) -0.0072(11)
C28 0.0542(14) 0.0891(19) 0.0785(16) 0.0021(14) -0.0084(13) -0.0083(14)
C29 0.0652(18) 0.096(2) 0.0701(16) -0.0089(15) -0.0102(13) -0.0234(16)
C30 0.087(2) 0.0760(17) 0.099(2) -0.0349(15) -0.0137(17) -0.0082(17)
C31 0.0687(16) 0.0615(14) 0.0976(18) -0.0239(14) -0.0175(15) 0.0011(13)
C32 0.0498(12) 0.0482(12) 0.0564(12) 0.0128(10) -0.0017(11) -0.0031(10)
C33 0.0548(13) 0.0357(9) 0.0569(12) 0.0069(9) -0.0101(11) -0.0051(10)
C34 0.0888(18) 0.0593(13) 0.0565(13) 0.0066(11) -0.0113(13) 0.0076(14)
C35 0.120(3) 0.0672(16) 0.0674(16) 0.0085(13) -0.0294(18) 0.0178(17)
C36 0.082(2) 0.0480(13) 0.107(2) 0.0021(14) -0.0445(18) 0.0089(13)
C37 0.0571(14) 0.0476(12) 0.116(2) 0.0110(14) -0.0146(15) -0.0010(12)
C38 0.0535(14) 0.0515(13) 0.0812(15) 0.0196(12) -0.0039(12) 0.0000(11)

loop_
_atom_type_symbol
_atom_type_description
_atom_type_scat_dispersion_real
_atom_type_scat_dispersion_imag
_atom_type_scat_source
C C 0.0033 0.0016 'International Tables Vol C Tables 4.2.6.8 and 6.1.1.4'
H H 0.0000 0.0000 'International Tables Vol C Tables 4.2.6.8 and 6.1.1.4'
N N 0.0061 0.0033 'International Tables Vol C Tables 4.2.6.8 and 6.1.1.4'
O O 0.0106 0.0060 'International Tables Vol C Tables 4.2.6.8 and 6.1.1.4'

loop_
_geom_angle_atom_site_label_1
_geom_angle_atom_site_label_2
_geom_angle_atom_site_label_3
_geom_angle
C8 O2 H2O 107.9(19)
C1 N1 C15 121.79(19)
C1 N1 C8 113.91(16)
C15 N1 C8 123.19(19)
C10 N2 C9 117.63(16)
C10 N2 C18 125.29(15)
C9 N2 C18 117.07(16)
C12 N3 C11 123.39(15)
C12 N3 C25 116.56(16)
C11 N3 C25 118.95(16)
C14 N4 C32 123.42(17)
C14 N4 C13 119.04(16)
C32 N4 C13 117.50(16)
O1 C1 N1 126.1(2)
O1 C1 C2 128.5(2)
N1 C1 C2 105.44(19)
C7 C2 C3 121.2(2)
C7 C2 C1 109.09(19)
C3 C2 C1 129.7(2)
C4 C3 C2 118.2(2)
C4 C3 H3 120.9
C2 C3 H3 120.9
C5 C4 C3 120.2(3)
C5 C4 H4 119.9
C3 C4 H4 119.9
C6 C5 C4 121.8(2)
C6 C5 H5 119.1
C4 C5 H5 119.1
C5 C6 C7 118.1(2)
C5 C6 H6 121.0
C7 C6 H6 121.0
C2 C7 C6 120.5(2)
C2 C7 C8 110.21(18)
C6 C7 C8 129.3(2)
O2 C8 N1 111.91(17)
O2 C8 C7 111.27(16)
N1 C8 C7 100.78(16)
O2 C8 C9 101.68(17)
N1 C8 C9 115.79(16)
C7 C8 C9 115.84(19)
N2 C9 C8 117.18(17)
N2 C9 H9A 106.4(13)
C8 C9 H9A 104.2(13)
N2 C9 H9B 108.7(13)
C8 C9 H9B 106.9(14)
H9A C9 H9B 113.6(19)
O3 C10 N2 121.61(17)
O3 C10 C11 118.68(16)
N2 C10 C11 119.72(15)
N3 C11 C16 111.04(16)
N3 C11 C10 109.71(14)
C16 C11 C10 110.82(16)
N3 C11 H11 107.8(12)
C16 C11 H11 109.0(11)
C10 C11 H11 108.3(11)
O4 C12 N3 121.01(19)
O4 C12 C13 118.44(18)
N3 C12 C13 120.56(16)
N4 C13 C17 112.75(19)
N4 C13 C12 108.65(16)
C17 C13 C12 109.90(18)
N4 C13 H13 104.2(12)
C17 C13 H13 110.0(12)
C12 C13 H13 111.3(13)
O5 C14 N4 122.54(17)
O5 C14 C15 120.84(17)
N4 C14 C15 116.62(17)
N1 C15 C14 111.64(17)
N1 C15 H15A 105.0(13)
C14 C15 H15A 112.5(13)
N1 C15 H15B 108.5(15)
C14 C15 H15B 108.9(15)
H15A C15 H15B 110(2)
C11 C16 H16A 109.2(13)
C11 C16 H16B 112.6(13)
H16A C16 H16B 108.9(18)
C11 C16 H16C 111.9(13)
H16A C16 H16C 110.8(18)
H16B C16 H16C 103.2(18)
C13 C17 H17A 108.7(15)
C13 C17 H17B 112.9(18)
H17A C17 H17B 102(2)
C13 C17 H17C 106.2(14)
H17A C17 H17C 106(2)
H17B C17 H17C 120(2)
N2 C18 C19 113.69(17)
N2 C18 H18A 107.3(12)
C19 C18 H18A 110.2(12)
N2 C18 H18B 107.5(12)
C19 C18 H18B 109.8(12)
H18A C18 H18B 108.1(18)
C24 C19 C20 118.9(2)
C24 C19 C18 118.4(2)
C20 C19 C18 122.74(19)
C19 C20 C21 120.5(2)
C19 C20 H20 119.8
C21 C20 H20 119.8
C22 C21 C20 119.9(3)
C22 C21 H21 120.0
C20 C21 H21 120.0
C23 C22 C21 120.1(3)
C23 C22 H22 120.0
C21 C22 H22 120.0
C22 C23 C24 120.8(3)
C22 C23 H23 119.6
C24 C23 H23 119.6
C19 C24 C23 119.8(3)
C19 C24 H24 120.1
C23 C24 H24 120.1
N3 C25 C26 113.33(16)
N3 C25 H25A 106.7(13)
C26 C25 H25A 112.0(13)
N3 C25 H25B 105.1(14)
C26 C25 H25B 110.3(13)
H25A C25 H25B 109.0(18)
C27 C26 C31 117.9(2)
C27 C26 C25 120.39(19)
C31 C26 C25 121.7(2)
C26 C27 C28 121.1(2)
C26 C27 H27 119.4
C28 C27 H27 119.4
C29 C28 C27 120.2(3)
C29 C28 H28 119.9
C27 C28 H28 119.9
C30 C29 C28 119.7(2)
C30 C29 H29 120.1
C28 C29 H29 120.1
C29 C30 C31 120.0(2)
C29 C30 H30 120.0
C31 C30 H30 120.0
C30 C31 C26 121.0(2)
C30 C31 H31 119.5
C26 C31 H31 119.5
N4 C32 C33 115.65(18)
N4 C32 H32A 102.9(14)
C33 C32 H32A 110.3(13)
N4 C32 H32B 111.4(13)
C33 C32 H32B 109.7(13)
H32A C32 H32B 106.3(19)
C38 C33 C34 117.9(2)
C38 C33 C32 124.36(19)
C34 C33 C32 117.7(2)
C35 C34 C33 120.6(3)
C35 C34 H34 119.7
C33 C34 H34 119.7
C36 C35 C34 120.5(2)
C36 C35 H35 119.7
C34 C35 H35 119.7
C35 C36 C37 119.8(2)
C35 C36 H36 120.1
C37 C36 H36 120.1
C36 C37 C38 120.0(3)
C36 C37 H37 120.0
C38 C37 H37 120.0
C33 C38 C37 121.1(2)
C33 C38 H38 119.4
C37 C38 H38 119.4

loop_
_geom_bond_atom_site_label_1
_geom_bond_atom_site_label_2
_geom_bond_distance
O1 C1 1.217(3)
O2 C8 1.411(2)
O2 H2O 0.82(3)
O3 C10 1.235(2)
O4 C12 1.231(2)
O5 C14 1.216(2)
N1 C1 1.370(3)
N1 C15 1.445(3)
N1 C8 1.467(3)
N2 C10 1.351(2)
N2 C9 1.463(2)
N2 C18 1.466(3)
N3 C12 1.353(2)
N3 C11 1.472(2)
N3 C25 1.488(3)
N4 C14 1.359(2)
N4 C32 1.468(3)
N4 C13 1.477(2)
C1 C2 1.480(3)
C2 C7 1.372(3)
C2 C3 1.383(3)
C3 C4 1.377(4)
C3 H3 0.9300
C4 C5 1.372(4)
C4 H4 0.9300
C5 C6 1.371(4)
C5 H5 0.9300
C6 C7 1.381(3)
C6 H6 0.9300
C7 C8 1.512(3)
C8 C9 1.547(3)
C9 H9A 0.97(2)
C9 H9B 0.99(2)
C10 C11 1.542(2)
C11 C16 1.526(3)
C11 H11 0.97(2)
C12 C13 1.533(3)
C13 C17 1.518(3)
C13 H13 0.98(2)
C14 C15 1.528(3)
C15 H15A 1.03(2)
C15 H15B 0.93(2)
C16 H16A 1.00(2)
C16 H16B 0.96(2)
C16 H16C 0.96(2)
C17 H17A 1.02(3)
C17 H17B 0.90(3)
C17 H17C 1.02(3)
C18 C19 1.516(3)
C18 H18A 1.00(2)
C18 H18B 0.98(2)
C19 C24 1.375(3)
C19 C20 1.378(3)
C20 C21 1.394(3)
C20 H20 0.9300
C21 C22 1.359(4)
C21 H21 0.9300
C22 C23 1.354(5)
C22 H22 0.9300
C23 C24 1.393(4)
C23 H23 0.9300
C24 H24 0.9300
C25 C26 1.512(3)
C25 H25A 0.97(2)
C25 H25B 0.96(2)
C26 C27 1.373(3)
C26 C31 1.384(3)
C27 C28 1.378(3)
C27 H27 0.9300
C28 C29 1.368(4)
C28 H28 0.9300
C29 C30 1.364(4)
C29 H29 0.9300
C30 C31 1.381(3)
C30 H30 0.9300
C31 H31 0.9300
C32 C33 1.509(3)
C32 H32A 0.97(2)
C32 H32B 0.99(2)
C33 C38 1.374(3)
C33 C34 1.392(3)
C34 C35 1.375(4)
C34 H34 0.9300
C35 C36 1.358(4)
C35 H35 0.9300
C36 C37 1.371(4)
C36 H36 0.9300
C37 C38 1.378(3)
C37 H37 0.9300
C38 H38 0.9300

loop_
_geom_torsion_atom_site_label_1
_geom_torsion_atom_site_label_2
_geom_torsion_atom_site_label_3
_geom_torsion_atom_site_label_4
_geom_torsion
C15 N1 C1 O1 4.1(3)
C8 N1 C1 O1 172.4(2)
C15 N1 C1 C2 -175.54(17)
C8 N1 C1 C2 -7.2(2)
O1 C1 C2 C7 -176.3(2)
N1 C1 C2 C7 3.3(2)
O1 C1 C2 C3 3.2(4)
N1 C1 C2 C3 -177.2(2)
C7 C2 C3 C4 -0.1(4)
C1 C2 C3 C4 -179.5(3)
C2 C3 C4 C5 0.7(5)
C3 C4 C5 C6 -0.6(5)
C4 C5 C6 C7 -0.2(4)
C3 C2 C7 C6 -0.6(3)
C1 C2 C7 C6 178.9(2)
C3 C2 C7 C8 -178.0(2)
C1 C2 C7 C8 1.5(2)
C5 C6 C7 C2 0.8(4)
C5 C6 C7 C8 177.5(2)
C1 N1 C8 O2 -110.5(2)
C15 N1 C8 O2 57.6(2)
C1 N1 C8 C7 7.8(2)
C15 N1 C8 C7 175.97(17)
C1 N1 C8 C9 133.6(2)
C15 N1 C8 C9 -58.2(3)
C2 C7 C8 O2 113.4(2)
C6 C7 C8 O2 -63.6(3)
C2 C7 C8 N1 -5.4(2)
C6 C7 C8 N1 177.6(2)
C2 C7 C8 C9 -131.12(19)
C6 C7 C8 C9 51.9(3)
C10 N2 C9 C8 119.0(2)
C18 N2 C9 C8 -61.5(3)
O2 C8 C9 N2 -146.2(2)
N1 C8 C9 N2 -24.6(3)
C7 C8 C9 N2 93.1(2)
C9 N2 C10 O3 -2.9(3)
C18 N2 C10 O3 177.62(18)
C9 N2 C10 C11 177.34(17)
C18 N2 C10 C11 -2.2(3)
C12 N3 C11 C16 153.88(19)
C25 N3 C11 C16 -38.5(2)
C12 N3 C11 C10 -83.3(2)
C25 N3 C11 C10 84.29(19)
O3 C10 C11 N3 -15.1(2)
N2 C10 C11 N3 164.69(16)
O3 C10 C11 C16 107.85(19)
N2 C10 C11 C16 -72.3(2)
C11 N3 C12 O4 174.80(18)
C25 N3 C12 O4 7.0(3)
C11 N3 C12 C13 -5.2(3)
C25 N3 C12 C13 -173.02(17)
C14 N4 C13 C17 114.7(2)
C32 N4 C13 C17 -67.5(2)
C14 N4 C13 C12 -123.23(18)
C32 N4 C13 C12 54.6(2)
O4 C12 C13 N4 -101.7(2)
N3 C12 C13 N4 78.3(2)
O4 C12 C13 C17 22.1(3)
N3 C12 C13 C17 -157.9(2)
C32 N4 C14 O5 178.97(18)
C13 N4 C14 O5 -3.3(3)
C32 N4 C14 C15 -0.9(3)
C13 N4 C14 C15 176.76(18)
C1 N1 C15 C14 -86.4(2)
C8 N1 C15 C14 106.4(2)
O5 C14 C15 N1 26.8(3)
N4 C14 C15 N1 -153.33(19)
C10 N2 C18 C19 118.60(19)
C9 N2 C18 C19 -60.9(2)
N2 C18 C19 C24 140.4(2)
N2 C18 C19 C20 -40.0(3)
C24 C19 C20 C21 1.2(3)
C18 C19 C20 C21 -178.5(2)
C19 C20 C21 C22 -1.0(4)
C20 C21 C22 C23 -0.1(4)
C21 C22 C23 C24 1.0(4)
C20 C19 C24 C23 -0.3(3)
C18 C19 C24 C23 179.4(2)
C22 C23 C24 C19 -0.8(4)
C12 N3 C25 C26 -90.5(2)
C11 N3 C25 C26 101.1(2)
N3 C25 C26 C27 -118.7(2)
N3 C25 C26 C31 62.6(3)
C31 C26 C27 C28 0.1(3)
C25 C26 C27 C28 -178.6(2)
C26 C27 C28 C29 0.1(4)
C27 C28 C29 C30 -0.6(4)
C28 C29 C30 C31 1.1(4)
C29 C30 C31 C26 -0.9(4)
C27 C26 C31 C30 0.4(4)
C25 C26 C31 C30 179.0(2)
C14 N4 C32 C33 -73.1(3)
C13 N4 C32 C33 109.2(2)
N4 C32 C33 C38 -11.4(3)
N4 C32 C33 C34 172.10(18)
C38 C33 C34 C35 -0.4(3)
C32 C33 C34 C35 176.4(2)
C33 C34 C35 C36 0.4(4)
C34 C35 C36 C37 0.2(4)
C35 C36 C37 C38 -0.9(4)
C34 C33 C38 C37 -0.4(3)
C32 C33 C38 C37 -176.9(2)
C36 C37 C38 C33 1.0(4)
